data_4089698
loop_
_publ_author_name
'Lapadula, Giuseppe'
'Conley, Matthew P.'
'Cop\'eret, Christophe'
'Andersen, Richard A.'

_publ_section_title
;
 Synthesis and Characterization of Rare Earth Siloxide Complexes,
 M[OSi(OtBu)3]3(L)x where L is HOSi(OtBu)3 and x = 0 or 1
;
_journal_issue 11
_journal_name_full Organometallics
_journal_page_first 2271
_journal_paper_doi 10.1021/om501047g
_journal_volume 34
_journal_year 2014
_chemical_formula_moiety 'C48 H109 Nd O16 Si4, 0.5(C2 H4 Cl4)'
_chemical_formula_sum 'C49 H111 Cl2 Nd O16 Si4'
_chemical_formula_weight 1283.87
_space_group_crystal_system triclinic
_space_group_IT_number 2
_space_group_name_Hall '-P 1'
_space_group_name_H-M_alt 'P -1'
_atom_sites_solution_hydrogens mixed
_atom_sites_solution_primary direct
_audit_creation_date 2014-06-30
_audit_creation_method
;
Olex2 1.2
(compiled 2014.03.20 svn.r2914 for OlexSys, GUI svn.r4816)
;
_cell_angle_alpha 71.842(3)
_cell_angle_beta 89.146(3)
_cell_angle_gamma 80.549(3)
_cell_formula_units_Z 4
_cell_length_a 13.485(3)
_cell_length_b 22.616(4)
_cell_length_c 24.217(5)
_cell_measurement_reflns_used 9055
_cell_measurement_temperature 100
_cell_measurement_theta_max 26.451
_cell_measurement_theta_min 2.248
_cell_volume 6917(2)
_computing_molecular_graphics 'Olex2 (Dolomanov et al., 2009)'
_computing_publication_material 'Olex2 (Dolomanov et al., 2009)'
_computing_structure_refinement 'XL (Sheldrick, 2008)'
_computing_structure_solution 'ShelXS (Sheldrick, 2008)'
_diffrn_ambient_temperature 100
_diffrn_detector 'Bruker APEX2 area detector'
_diffrn_detector_area_resol_mean 7.9
_diffrn_detector_type 'CCD area detector'
_diffrn_measured_fraction_theta_full 0.787
_diffrn_measured_fraction_theta_max 0.991
_diffrn_measurement_device 'three-circle diffractometer'
_diffrn_measurement_device_type 'Bruker APEX-II CCD'
_diffrn_measurement_method '\w and \f scans'
_diffrn_radiation_monochromator 'mirror optics'
_diffrn_radiation_probe x-ray
_diffrn_radiation_type MoK\a
_diffrn_radiation_wavelength 0.71073
_diffrn_reflns_av_R_equivalents 0.0344
_diffrn_reflns_av_unetI/netI 0.0354
_diffrn_reflns_Laue_measured_fraction_full 0.787
_diffrn_reflns_Laue_measured_fraction_max 0.991
_diffrn_reflns_limit_h_max 14
_diffrn_reflns_limit_h_min -14
_diffrn_reflns_limit_k_max 25
_diffrn_reflns_limit_k_min -25
_diffrn_reflns_limit_l_max 26
_diffrn_reflns_limit_l_min -26
_diffrn_reflns_number 59436
_diffrn_reflns_point_group_measured_fraction_full 0.787
_diffrn_reflns_point_group_measured_fraction_max 0.991
_diffrn_reflns_theta_full 25.242
_diffrn_reflns_theta_max 23.256
_diffrn_reflns_theta_min 1.497
_diffrn_source 'microfocus sealed X-ray tube'
_diffrn_source_type 'Incoatec I\ms'
_exptl_absorpt_coefficient_mu 0.951
_exptl_absorpt_correction_T_max 0.9
_exptl_absorpt_correction_T_min 0.8
_exptl_absorpt_correction_type multi-scan
_exptl_absorpt_process_details
;
SADABS-2012/1 (Bruker,2012) was used for absorption correction.
wR2(int) was 0.1464 before and 0.0536 after correction.
The Ratio of minimum to maximum transmission is 0.8417.
The \l/2 correction factor is 0.0015.
;
_exptl_crystal_colour 'clear bluish blue'
_exptl_crystal_colour_lustre clear
_exptl_crystal_colour_modifier bluish
_exptl_crystal_colour_primary blue
_exptl_crystal_density_diffrn 1.233
_exptl_crystal_description block
_exptl_crystal_F_000 2732
_exptl_crystal_size_max 0.27
_exptl_crystal_size_mid 0.25
_exptl_crystal_size_min 0.23
_refine_diff_density_max 5.760
_refine_diff_density_min -2.598
_refine_diff_density_rms 0.180
_refine_ls_extinction_method none
_refine_ls_goodness_of_fit_ref 1.203
_refine_ls_hydrogen_treatment mixed
_refine_ls_matrix_type full
_refine_ls_number_parameters 1532
_refine_ls_number_reflns 19662
_refine_ls_number_restraints 1895
_refine_ls_restrained_S_all 1.170
_refine_ls_R_factor_all 0.1090
_refine_ls_R_factor_gt 0.1013
_refine_ls_shift/su_max 0.001
_refine_ls_shift/su_mean 0.000
_refine_ls_structure_factor_coef Fsqd
_refine_ls_weighting_details 'w=1/[\s^2^(Fo^2^)+(0.0001P)^2^+209.3566P] where P=(Fo^2^+2Fc^2^)/3'
_refine_ls_weighting_scheme calc
_refine_ls_wR_factor_gt 0.2454
_refine_ls_wR_factor_ref 0.2496
_reflns_Friedel_coverage 0.000
_reflns_number_gt 17672
_reflns_number_total 19662
_reflns_threshold_expression 'I > 2\s(I)'
_cod_data_source_file om501047g_si_001.cif
_cod_data_source_block nd41_0m
_cod_database_code 4089698
_shelxl_version_number 2013-4
_shelx_space_group_comment
;
The symmetry employed for this shelxl refinement is uniquely defined
by the following loop, which should always be used as a source of
symmetry information in preference to the above space-group names.
They are only intended as comments.
;
_olex2_refinement_description
;
1. Fixed Uiso
 At 1.2 times of:
  All C(H,H) groups
 At 1.5 times of:
  All C(H,H,H) groups, All O(H) groups
2. Restrained distances
 C12-Cl3
 1.8 with sigma of 0.02
 O1B-H1B
 0.85 with sigma of 0.01
 O1A-H1A
 0.85 with sigma of 0.01
 C33B-C35B
 1.6 with sigma of 0.02
 C31B-C35B
 3 with sigma of 0.02
 Si1B-H1B
 2.070564 with sigma of 0.02
 Nd1B-H1B
 3.216085 with sigma of 0.02
 Si1A-H1A
 2.058096 with sigma of 0.02
 Nd1A-H1A
 3.233611 with sigma of 0.02
3. Rigid bond restraints
 All non-hydrogen atoms
 with sigma for 1-2 distances of 0.001 and sigma for 1-3 distances of 0.001
4. Uiso/Uaniso restraints and constraints
Uanis(C12) \\sim Ueq: with sigma of 0.01 and sigma for terminal atoms of 0.02
5. Rigid body (RIGU) restrains
 All non-hydrogen atoms
 with sigma for 1-2 distances of 0.004 and sigma for 1-3 distances of 0.004
6. Others
 Sof(C41A)=Sof(H41D)=Sof(H41E)=Sof(H41F)=Sof(C39A)=Sof(H39A)=Sof(H39B)=
 Sof(H39C)=Sof(C43A)=Sof(H43D)=Sof(H43E)=Sof(H43F)=Sof(C45A)=1-FVAR(1)
 Sof(C40A)=Sof(H40D)=Sof(H40E)=Sof(H40F)=Sof(C42A)=Sof(H42D)=Sof(H42E)=
 Sof(H42F)=Sof(C38A)=Sof(H38A)=Sof(H38B)=Sof(H38C)=Sof(C44A)=FVAR(1)
 Sof(C31B)=Sof(H31A)=Sof(H31B)=Sof(H31C)=Sof(C32B)=Sof(C29B)=Sof(H29A)=
 Sof(H29B)=Sof(H29C)=Sof(C30B)=Sof(H30A)=Sof(H30B)=Sof(H30C)=1-FVAR(2)
 Sof(C28B)=Sof(H28A)=Sof(H28B)=Sof(H28C)=Sof(C25B)=Sof(C26B)=Sof(H26A)=
 Sof(H26B)=Sof(H26C)=Sof(C27B)=Sof(H27A)=Sof(H27B)=Sof(H27C)=FVAR(2)
 Sof(C42B)=Sof(H42A)=Sof(H42B)=Sof(H42C)=Sof(C43B)=Sof(H43A)=Sof(H43B)=
 Sof(H43C)=Sof(C45B)=Sof(C44B)=Sof(H44A)=Sof(H44B)=Sof(H44C)=1-FVAR(3)
 Sof(C41B)=Sof(H41A)=Sof(H41B)=Sof(H41C)=Sof(C39B)=Sof(C40B)=Sof(H40A)=
 Sof(H40B)=Sof(H40C)=Sof(C37B)=Sof(H37A)=Sof(H37B)=Sof(H37C)=FVAR(3)
 Sof(O9B)=1-FVAR(4)
 Sof(O7B)=FVAR(4)
 Fixed Sof: Cl6(0.5) Cl9(0.5) C3M(0.5) H3MA(0.5) H3MB(0.5) Cl3(0.5) Cl4(0.5)
 C12(0.5) H9A(0.5) H9B(0.5)
7.a Secondary CH2 refined with riding coordinates:
 C3M(H3MA,H3MB), C12(H9A,H9B), C2G(H2GA,H2GB)
7.b Idealised Me refined as rotating group:
 C2B(H2BA,H2BB,H2BC), C20B(H20A,H20B,H20C), C24B(H24A,H24B,H24C), C18B(H18A,
 H18B,H18C), C22B(H22A,H22B,H22C), C6B(H6BA,H6BB,H6BC), C11B(H11A,H11B,H11C),
 C4B(H4BA,H4BB,H4BC), C10B(H10A,H10B,H10C), C46B(H46A,H46B,H46C), C19B(H19A,
 H19B,H19C), C15B(H15A,H15B,H15C), C3B(H3BA,H3BB,H3BC), C21B(H21A,H21B,H21C),
 C16B(H16A,H16B,H16C), C36B(H36A,H36B,H36C), C35B(H35A,H35B,H35C), C34B(H34A,
 H34B,H34C), C48B(H48A,H48B,H48C), C12B(H12A,H12B,H12C), C14B(H14A,H14B,H14C),
 C8B(H8BA,H8BB,H8BC), C14(H14D,H14E,H14F), C16(H16D,H16E,H16F), C49B(H49A,H49B,
 H49C), C53B(H53A,H53B,H53C), C52B(H52A,H52B,H52C), C32(H32A,H32B,H32C),
 C50B(H50A,H50B,H50C), C7B(H7BA,H7BB,H7BC), C28B(H28A,H28B,H28C), C41B(H41A,
 H41B,H41C), C40B(H40A,H40B,H40C), C26B(H26A,H26B,H26C), C37B(H37A,H37B,H37C),
 C27B(H27A,H27B,H27C), C42B(H42A,H42B,H42C), C43B(H43A,H43B,H43C), C31B(H31A,
 H31B,H31C), C29B(H29A,H29B,H29C), C30B(H30A,H30B,H30C), C44B(H44A,H44B,H44C),
 C8A(H8AA,H8AB,H8AC), C16A(H16G,H16H,H16I), C31A(H31D,H31E,H31F), C55A(H55A,
 H55B,H55C), C48A(H48D,H48E,H48F), C23A(H23A,H23B,H23C), C34A(H34D,H34E,H34F),
 C18A(H18D,H18E,H18F), C35A(H35D,H35E,H35F), C10A(H10D,H10E,H10F), C32A(H32D,
 H32E,H32F), C11A(H11D,H11E,H11F), C2A(H2AA,H2AB,H2AC), C22A(H22D,H22E,H22F),
 C47A(H47A,H47B,H47C), C53A(H53D,H53E,H53F), C20A(H20D,H20E,H20F), C5A(H5AA,
 H5AB,H5AC), C12A(H12D,H12E,H12F), C19A(H19D,H19E,H19F), C50A(H50D,H50E,H50F),
 C7A(H7AA,H7AB,H7AC), C36A(H36D,H36E,H36F), C3A(H3AA,H3AB,H3AC), C49A(H49D,H49E,
 H49F), C24A(H24D,H24E,H24F), C54A(H54A,H54B,H54C), C27A(H27D,H27E,H27F),
 C26A(H26D,H26E,H26F), C15A(H15D,H15E,H15F), C30A(H30D,H30E,H30F), C28A(H28D,
 H28E,H28F), C14A(H14G,H14H,H14I), C40A(H40D,H40E,H40F), C42A(H42D,H42E,H42F),
 C38A(H38A,H38B,H38C), C41A(H41D,H41E,H41F), C39A(H39A,H39B,H39C), C43A(H43D,
 H43E,H43F)
;

loop_
_space_group_symop_operation_xyz
'x, y, z'
'-x, -y, -z'

loop_
_atom_site_label
_atom_site_type_symbol
_atom_site_fract_x
_atom_site_fract_y
_atom_site_fract_z
_atom_site_U_iso_or_equiv
_atom_site_adp_type
_atom_site_occupancy
_atom_site_site_symmetry_order
_atom_site_calc_flag
_atom_site_refinement_flags_posn
_atom_site_refinement_flags_adp
_atom_site_refinement_flags_occupancy
_atom_site_disorder_assembly
_atom_site_disorder_group
Nd1B Nd 1.05867(5) -0.23879(3) 0.74710(3) 0.02567(19) Uani 1 1 d D U . . .
Si2B Si 0.9699(3) -0.38472(16) 0.75441(18) 0.0341(7) Uani 1 1 d . U . . .
Si4B Si 1.1765(3) -0.2155(2) 0.85088(19) 0.0446(8) Uani 1 1 d . U . . .
Si1B Si 0.8189(2) -0.15942(15) 0.72207(14) 0.0216(6) Uani 1 1 d D U . . .
Si3B Si 1.1813(2) -0.19293(15) 0.60448(15) 0.0239(6) Uani 1 1 d . U . . .
O4B O 1.2254(7) -0.2527(5) 0.8069(5) 0.0510(14) Uani 1 1 d . U . . .
O8B O 1.2089(8) -0.2508(6) 0.9164(5) 0.0613(19) Uani 1 1 d . U . . .
O2B O 0.9263(6) -0.1326(4) 0.7135(4) 0.0259(9) Uani 1 1 d . U . . .
O14B O 1.1695(7) -0.1162(4) 0.5856(4) 0.0366(16) Uani 1 1 d . U . . .
O1B O 0.8722(6) -0.2330(4) 0.7391(4) 0.0255(10) Uani 1 1 d D U . . .
H1B H 0.8295(19) -0.2541(14) 0.732(4) 0.038 Uiso 1 1 d DR . . . .
O11B O 0.7543(6) -0.1342(4) 0.6621(3) 0.0283(14) Uani 1 1 d . U . . .
O5B O 1.0359(6) -0.3371(4) 0.7651(4) 0.0340(12) Uani 1 1 d . U . . .
O13B O 1.3000(6) -0.2191(4) 0.5999(4) 0.0304(14) Uani 1 1 d . U . . .
O10B O 0.7500(6) -0.1424(4) 0.7719(3) 0.0298(14) Uani 1 1 d . U . . .
O6B O 1.1386(6) -0.2165(4) 0.6680(4) 0.0320(11) Uani 1 1 d . U . . .
O17B O 0.9619(7) -0.4461(4) 0.8099(4) 0.0423(16) Uani 1 1 d . U . . .
O16B O 1.0009(7) -0.4113(4) 0.7007(4) 0.0430(16) Uani 1 1 d . U . . .
O15B O 0.8567(6) -0.3420(4) 0.7350(5) 0.0408(17) Uani 1 1 d . U . . .
O12B O 1.1252(7) -0.2136(5) 0.5558(4) 0.0419(16) Uani 1 1 d . U . . .
O3B O 1.0642(7) -0.2055(5) 0.8283(4) 0.0475(13) Uani 1 1 d . U . . .
C2B C 1.4585(10) -0.2821(7) 0.6088(7) 0.047(3) Uani 1 1 d . U . . .
H2BA H 1.4845 -0.2434 0.5882 0.071 Uiso 1 1 calc GR . . . .
H2BB H 1.4993 -0.3181 0.6004 0.071 Uiso 1 1 calc GR . . . .
H2BC H 1.4617 -0.2887 0.6507 0.071 Uiso 1 1 calc GR . . . .
C20B C 1.1716(11) -0.4655(8) 0.7331(7) 0.053(3) Uani 1 1 d . U . . .
H20A H 1.1898 -0.4233 0.7222 0.080 Uiso 1 1 calc GR . . . .
H20B H 1.2271 -0.4951 0.7250 0.080 Uiso 1 1 calc GR . . . .
H20C H 1.1581 -0.4794 0.7746 0.080 Uiso 1 1 calc GR . . . .
C24B C 0.9011(12) -0.3942(7) 0.8819(7) 0.051(3) Uani 1 1 d . U . . .
H24A H 0.9353 -0.3586 0.8623 0.076 Uiso 1 1 calc GR . . . .
H24B H 0.9001 -0.3999 0.9237 0.076 Uiso 1 1 calc GR . . . .
H24C H 0.8319 -0.3855 0.8660 0.076 Uiso 1 1 calc GR . . . .
C18B C 1.1002(12) -0.4488(7) 0.6346(7) 0.053(3) Uani 1 1 d . U . . .
H18A H 1.0380 -0.4443 0.6121 0.080 Uiso 1 1 calc GR . . . .
H18B H 1.1496 -0.4832 0.6289 0.080 Uiso 1 1 calc GR . . . .
H18C H 1.1274 -0.4093 0.6214 0.080 Uiso 1 1 calc GR . . . .
C22B C 1.0617(13) -0.4682(9) 0.8948(8) 0.064(3) Uani 1 1 d . U . . .
H22A H 1.1001 -0.5000 0.8795 0.096 Uiso 1 1 calc GR . . . .
H22B H 1.0630 -0.4846 0.9374 0.096 Uiso 1 1 calc GR . . . .
H22C H 1.0917 -0.4297 0.8827 0.096 Uiso 1 1 calc GR . . . .
C6B C 1.3189(12) -0.0747(8) 0.5888(8) 0.055(3) Uani 1 1 d . U . . .
H6BA H 1.2987 -0.0651 0.6245 0.083 Uiso 1 1 calc GR . . . .
H6BB H 1.3594 -0.0439 0.5663 0.083 Uiso 1 1 calc GR . . . .
H6BC H 1.3587 -0.1172 0.5988 0.083 Uiso 1 1 calc GR . . . .
C11B C 1.0060(12) -0.1525(8) 0.4823(8) 0.062(3) Uani 1 1 d . U . . .
H11A H 1.0127 -0.1135 0.4902 0.093 Uiso 1 1 calc GR . . . .
H11B H 0.9386 -0.1484 0.4654 0.093 Uiso 1 1 calc GR . . . .
H11C H 1.0567 -0.1604 0.4548 0.093 Uiso 1 1 calc GR . . . .
C4B C 1.3448(11) -0.2655(8) 0.5235(7) 0.050(3) Uani 1 1 d . U . . .
H4BA H 1.2744 -0.2572 0.5097 0.075 Uiso 1 1 calc GR . . . .
H4BB H 1.3800 -0.3033 0.5155 0.075 Uiso 1 1 calc GR . . . .
H4BC H 1.3771 -0.2293 0.5033 0.075 Uiso 1 1 calc GR . . . .
C10B C 1.0134(12) -0.2677(8) 0.5255(8) 0.054(3) Uani 1 1 d . U . . .
H10A H 1.0581 -0.2725 0.4944 0.082 Uiso 1 1 calc GR . . . .
H10B H 0.9439 -0.2672 0.5138 0.082 Uiso 1 1 calc GR . . . .
H10C H 1.0332 -0.3032 0.5610 0.082 Uiso 1 1 calc GR . . . .
C46B C 0.8316(13) -0.1691(9) 0.8659(6) 0.060(3) Uani 1 1 d . U . . .
H46A H 0.8872 -0.1983 0.8573 0.089 Uiso 1 1 calc GR . . . .
H46B H 0.8201 -0.1827 0.9077 0.089 Uiso 1 1 calc GR . . . .
H46C H 0.8487 -0.1265 0.8542 0.089 Uiso 1 1 calc GR . . . .
C19B C 1.0365(13) -0.5235(7) 0.7209(8) 0.055(3) Uani 1 1 d . U . . .
H19A H 1.0126 -0.5277 0.7601 0.082 Uiso 1 1 calc GR . . . .
H19B H 1.0892 -0.5594 0.7222 0.082 Uiso 1 1 calc GR . . . .
H19C H 0.9803 -0.5227 0.6953 0.082 Uiso 1 1 calc GR . . . .
C15B C 0.7540(12) -0.3126(9) 0.6471(8) 0.063(3) Uani 1 1 d . U . . .
H15A H 0.7581 -0.2690 0.6445 0.094 Uiso 1 1 calc GR . . . .
H15B H 0.6889 -0.3141 0.6306 0.094 Uiso 1 1 calc GR . . . .
H15C H 0.8083 -0.3284 0.6254 0.094 Uiso 1 1 calc GR . . . .
C3B C 1.3014(12) -0.3317(7) 0.6207(8) 0.054(3) Uani 1 1 d . U . . .
H3BA H 1.3080 -0.3390 0.6626 0.081 Uiso 1 1 calc GR . . . .
H3BB H 1.3351 -0.3692 0.6115 0.081 Uiso 1 1 calc GR . . . .
H3BC H 1.2300 -0.3234 0.6088 0.081 Uiso 1 1 calc GR . . . .
C33B C 1.3263(12) -0.2850(10) 0.8020(8) 0.070(3) Uani 1 1 d D U . . .
C21B C 0.9011(16) -0.5092(8) 0.8975(8) 0.069(4) Uani 1 1 d . U . . .
H21A H 0.8317 -0.4979 0.8816 0.104 Uiso 1 1 calc GR . . . .
H21B H 0.9008 -0.5194 0.9399 0.104 Uiso 1 1 calc GR . . . .
H21C H 0.9352 -0.5459 0.8874 0.104 Uiso 1 1 calc GR . . . .
C16B C 0.7743(12) -0.4216(8) 0.7143(9) 0.066(4) Uani 1 1 d . U . . .
H16A H 0.8227 -0.4307 0.6862 0.099 Uiso 1 1 calc GR . . . .
H16B H 0.7086 -0.4305 0.7055 0.099 Uiso 1 1 calc GR . . . .
H16C H 0.7980 -0.4482 0.7536 0.099 Uiso 1 1 calc GR . . . .
C36B C 1.3711(14) -0.2408(13) 0.7548(10) 0.093(4) Uani 1 1 d . U . . .
H36A H 1.3410 -0.2384 0.7175 0.140 Uiso 1 1 calc GR . . . .
H36B H 1.4438 -0.2554 0.7555 0.140 Uiso 1 1 calc GR . . . .
H36C H 1.3587 -0.1989 0.7599 0.140 Uiso 1 1 calc GR . . . .
C35B C 1.3208(17) -0.3438(11) 0.7808(11) 0.111(5) Uani 1 1 d D U . . .
H35A H 1.2888 -0.3746 0.8101 0.166 Uiso 1 1 calc GR . . . .
H35B H 1.3890 -0.3633 0.7750 0.166 Uiso 1 1 calc GR . . . .
H35C H 1.2812 -0.3299 0.7440 0.166 Uiso 1 1 calc GR . . . .
C34B C 1.3939(15) -0.2933(14) 0.8543(10) 0.115(5) Uani 1 1 d . U . . .
H34A H 1.4147 -0.2529 0.8515 0.173 Uiso 1 1 calc GR . . . .
H34B H 1.4535 -0.3249 0.8552 0.173 Uiso 1 1 calc GR . . . .
H34C H 1.3571 -0.3073 0.8899 0.173 Uiso 1 1 calc GR . . . .
C48B C 0.7102(15) -0.2317(7) 0.8474(7) 0.061(3) Uani 1 1 d . U . . .
H48A H 0.6479 -0.2291 0.8258 0.091 Uiso 1 1 calc GR . . . .
H48B H 0.6999 -0.2476 0.8893 0.091 Uiso 1 1 calc GR . . . .
H48C H 0.7641 -0.2604 0.8368 0.091 Uiso 1 1 calc GR . . . .
C12B C 0.9472(12) -0.1958(9) 0.5805(8) 0.062(3) Uani 1 1 d . U . . .
H12A H 0.9699 -0.2253 0.6190 0.093 Uiso 1 1 calc GR . . . .
H12B H 0.8815 -0.2032 0.5698 0.093 Uiso 1 1 calc GR . . . .
H12C H 0.9413 -0.1524 0.5814 0.093 Uiso 1 1 calc GR . . . .
C14B C 0.6799(10) -0.3369(7) 0.7467(7) 0.046(3) Uani 1 1 d . U . . .
H14A H 0.6911 -0.3654 0.7867 0.069 Uiso 1 1 calc GR . . . .
H14B H 0.6162 -0.3413 0.7306 0.069 Uiso 1 1 calc GR . . . .
H14C H 0.6770 -0.2933 0.7464 0.069 Uiso 1 1 calc GR . . . .
C7 C 0.9489(10) -0.0676(6) 0.6962(6) 0.0309(16) Uani 1 1 d . U . . .
C13B C 0.7646(11) -0.3535(7) 0.7104(8) 0.048(2) Uani 1 1 d . U . . .
C51B C 0.6499(9) -0.1083(6) 0.6445(6) 0.0341(18) Uani 1 1 d . U . . .
C8B C 1.2560(12) -0.0826(7) 0.4964(7) 0.049(3) Uani 1 1 d . U . . .
H8BA H 1.3014 -0.1231 0.5041 0.074 Uiso 1 1 calc GR . . . .
H8BB H 1.2899 -0.0485 0.4731 0.074 Uiso 1 1 calc GR . . . .
H8BC H 1.1953 -0.0835 0.4751 0.074 Uiso 1 1 calc GR . . . .
C14 C 1.0611(10) -0.0755(7) 0.7057(7) 0.040(3) Uani 1 1 d . U . . .
H14D H 1.0795 -0.0984 0.7467 0.060 Uiso 1 1 calc GR . . . .
H14E H 1.0814 -0.0338 0.6953 0.060 Uiso 1 1 calc GR . . . .
H14F H 1.0953 -0.0992 0.6813 0.060 Uiso 1 1 calc GR . . . .
C16 C 0.8922(11) -0.0318(6) 0.7336(7) 0.042(3) Uani 1 1 d . U . . .
H16D H 0.8198 -0.0259 0.7250 0.063 Uiso 1 1 calc GR . . . .
H16E H 0.9132 0.0095 0.7251 0.063 Uiso 1 1 calc GR . . . .
H16F H 0.9070 -0.0558 0.7747 0.063 Uiso 1 1 calc GR . . . .
C47B C 0.7383(12) -0.1685(7) 0.8329(6) 0.041(2) Uani 1 1 d . U . . .
C49B C 0.6522(13) -0.1215(8) 0.8467(6) 0.052(3) Uani 1 1 d . U . . .
H49A H 0.6703 -0.0792 0.8349 0.078 Uiso 1 1 calc GR . . . .
H49B H 0.6413 -0.1349 0.8886 0.078 Uiso 1 1 calc GR . . . .
H49C H 0.5903 -0.1206 0.8255 0.078 Uiso 1 1 calc GR . . . .
C53B C 0.6418(11) -0.1007(7) 0.5808(6) 0.043(3) Uani 1 1 d . U . . .
H53A H 0.6972 -0.0806 0.5609 0.064 Uiso 1 1 calc GR . . . .
H53B H 0.5775 -0.0743 0.5643 0.064 Uiso 1 1 calc GR . . . .
H53C H 0.6455 -0.1423 0.5756 0.064 Uiso 1 1 calc GR . . . .
C52B C 0.5828(10) -0.1562(8) 0.6781(7) 0.046(3) Uani 1 1 d . U . . .
H52A H 0.6019 -0.1960 0.6695 0.070 Uiso 1 1 calc GR . . . .
H52B H 0.5121 -0.1390 0.6662 0.070 Uiso 1 1 calc GR . . . .
H52C H 0.5920 -0.1638 0.7200 0.070 Uiso 1 1 calc GR . . . .
C1B C 1.3493(10) -0.2758(7) 0.5885(6) 0.038(2) Uani 1 1 d . U . . .
C32 C 0.9202(12) -0.0366(7) 0.6320(6) 0.042(3) Uani 1 1 d . U . . .
H32A H 0.9636 -0.0584 0.6091 0.062 Uiso 1 1 calc GR . . . .
H32B H 0.9287 0.0078 0.6205 0.062 Uiso 1 1 calc GR . . . .
H32C H 0.8499 -0.0391 0.6251 0.062 Uiso 1 1 calc GR . . . .
C9B C 1.0210(11) -0.2058(7) 0.5371(7) 0.043(2) Uani 1 1 d . U . . .
C50B C 0.6225(11) -0.0462(7) 0.6549(6) 0.045(3) Uani 1 1 d . U . . .
H50A H 0.6301 -0.0521 0.6965 0.068 Uiso 1 1 calc GR . . . .
H50B H 0.5525 -0.0282 0.6416 0.068 Uiso 1 1 calc GR . . . .
H50C H 0.6669 -0.0175 0.6333 0.068 Uiso 1 1 calc GR . . . .
C7B C 1.1608(11) -0.0073(6) 0.5413(6) 0.040(3) Uani 1 1 d . U . . .
H7BA H 1.1025 -0.0049 0.5165 0.059 Uiso 1 1 calc GR . . . .
H7BB H 1.1994 0.0259 0.5214 0.059 Uiso 1 1 calc GR . . . .
H7BC H 1.1378 -0.0014 0.5781 0.059 Uiso 1 1 calc GR . . . .
C17B C 1.0781(11) -0.4636(7) 0.6980(7) 0.044(2) Uani 1 1 d . U . . .
C5B C 1.2272(10) -0.0716(6) 0.5534(6) 0.0360(19) Uani 1 1 d . U . . .
C23B C 0.9565(13) -0.4536(7) 0.8720(7) 0.053(2) Uani 1 1 d . U . . .
O7B O 1.2407(13) -0.1536(8) 0.8253(7) 0.060(3) Uani 0.698(19) 1 d . U P A 1
C28B C 1.093(3) -0.3214(18) 0.9383(14) 0.069(5) Uani 0.592(17) 1 d . U P B 1
H28A H 1.0366 -0.2938 0.9135 0.103 Uiso 0.592(17) 1 calc GR . P B 1
H28B H 1.0680 -0.3528 0.9708 0.103 Uiso 0.592(17) 1 calc GR . P B 1
H28C H 1.1373 -0.3430 0.9155 0.103 Uiso 0.592(17) 1 calc GR . P B 1
C41B C 1.144(3) -0.0848(18) 0.8705(16) 0.074(5) Uani 0.585(16) 1 d . U P A 1
H41A H 1.0964 -0.0589 0.8385 0.111 Uiso 0.585(16) 1 calc GR . P A 1
H41B H 1.1484 -0.0620 0.8985 0.111 Uiso 0.585(16) 1 calc GR . P A 1
H41C H 1.1197 -0.1245 0.8899 0.111 Uiso 0.585(16) 1 calc GR . P A 1
C25B C 1.153(3) -0.2821(18) 0.9620(13) 0.072(4) Uani 0.592(17) 1 d . U P B 1
C39B C 1.244(3) -0.0984(16) 0.8474(14) 0.075(4) Uani 0.585(16) 1 d . U P A 1
C40B C 1.325(3) -0.1246(14) 0.8960(14) 0.074(6) Uani 0.585(16) 1 d . U P A 1
H40A H 1.3040 -0.1598 0.9266 0.111 Uiso 0.585(16) 1 calc GR . P A 1
H40B H 1.3345 -0.0912 0.9124 0.111 Uiso 0.585(16) 1 calc GR . P A 1
H40C H 1.3882 -0.1395 0.8804 0.111 Uiso 0.585(16) 1 calc GR . P A 1
C26B C 1.242(3) -0.3250(19) 1.0040(14) 0.076(6) Uani 0.592(17) 1 d . U P B 1
H26A H 1.2869 -0.3483 0.9830 0.114 Uiso 0.592(17) 1 calc GR . P B 1
H26B H 1.2150 -0.3549 1.0370 0.114 Uiso 0.592(17) 1 calc GR . P B 1
H26C H 1.2789 -0.2985 1.0182 0.114 Uiso 0.592(17) 1 calc GR . P B 1
C37B C 1.276(3) -0.0491(16) 0.7972(15) 0.087(6) Uani 0.585(16) 1 d . U P A 1
H37A H 1.3237 -0.0690 0.7750 0.130 Uiso 0.585(16) 1 calc GR . P A 1
H37B H 1.3073 -0.0203 0.8114 0.130 Uiso 0.585(16) 1 calc GR . P A 1
H37C H 1.2166 -0.0254 0.7722 0.130 Uiso 0.585(16) 1 calc GR . P A 1
C27B C 1.087(3) -0.2381(19) 0.9891(15) 0.085(6) Uani 0.592(17) 1 d . U P B 1
H27A H 1.1285 -0.2137 1.0029 0.127 Uiso 0.592(17) 1 calc GR . P B 1
H27B H 1.0521 -0.2630 1.0219 0.127 Uiso 0.592(17) 1 calc GR . P B 1
H27C H 1.0367 -0.2093 0.9599 0.127 Uiso 0.592(17) 1 calc GR . P B 1
O9B O 1.166(3) -0.1514(19) 0.8578(18) 0.065(3) Uani 0.302(19) 1 d . U P A 2
C42B C 1.129(4) -0.049(3) 0.865(2) 0.078(7) Uani 0.415(16) 1 d . U P A 2
H42A H 1.1218 -0.0211 0.8892 0.116 Uiso 0.415(16) 1 calc GR . P A 2
H42B H 1.0700 -0.0379 0.8383 0.116 Uiso 0.415(16) 1 calc GR . P A 2
H42C H 1.1896 -0.0426 0.8419 0.116 Uiso 0.415(16) 1 calc GR . P A 2
C43B C 1.063(4) -0.141(3) 0.942(2) 0.078(6) Uani 0.415(16) 1 d . U P A 2
H43A H 1.0488 -0.1113 0.9644 0.117 Uiso 0.415(16) 1 calc GR . P A 2
H43B H 1.0809 -0.1838 0.9680 0.117 Uiso 0.415(16) 1 calc GR . P A 2
H43C H 1.0038 -0.1373 0.9175 0.117 Uiso 0.415(16) 1 calc GR . P A 2
C45B C 1.141(4) -0.126(3) 0.908(2) 0.070(4) Uani 0.415(16) 1 d . U P A 2
C31B C 1.243(4) -0.372(2) 0.9008(13) 0.076(6) Uani 0.408(17) 1 d D U P B 2
H31A H 1.1910 -0.3577 0.8695 0.113 Uiso 0.408(17) 1 calc GR . P B 2
H31B H 1.2458 -0.4171 0.9210 0.113 Uiso 0.408(17) 1 calc GR . P B 2
H31C H 1.3085 -0.3646 0.8843 0.113 Uiso 0.408(17) 1 calc GR . P B 2
C32B C 1.218(4) -0.334(2) 0.9446(18) 0.072(5) Uani 0.408(17) 1 d . U P B 2
C29B C 1.114(4) -0.343(3) 0.965(2) 0.074(6) Uani 0.408(17) 1 d . U P B 2
H29A H 1.0917 -0.3157 0.9881 0.111 Uiso 0.408(17) 1 calc GR . P B 2
H29B H 1.1157 -0.3875 0.9885 0.111 Uiso 0.408(17) 1 calc GR . P B 2
H29C H 1.0682 -0.3332 0.9310 0.111 Uiso 0.408(17) 1 calc GR . P B 2
C30B C 1.301(4) -0.360(3) 0.991(2) 0.085(7) Uani 0.408(17) 1 d . U P B 2
H30A H 1.3656 -0.3541 0.9738 0.128 Uiso 0.408(17) 1 calc GR . P B 2
H30B H 1.3010 -0.4057 1.0100 0.128 Uiso 0.408(17) 1 calc GR . P B 2
H30C H 1.2891 -0.3385 1.0205 0.128 Uiso 0.408(17) 1 calc GR . P B 2
C44B C 1.238(4) -0.140(2) 0.942(2) 0.074(6) Uani 0.415(16) 1 d . U P A 2
H44A H 1.2909 -0.1247 0.9154 0.111 Uiso 0.415(16) 1 calc GR . P A 2
H44B H 1.2563 -0.1860 0.9598 0.111 Uiso 0.415(16) 1 calc GR . P A 2
H44C H 1.2311 -0.1195 0.9717 0.111 Uiso 0.415(16) 1 calc GR . P A 2
Nd1A Nd 0.42943(5) 0.25800(3) 0.76849(3) 0.02133(18) Uani 1 1 d D U . . .
Si3A Si 0.3071(2) 0.24859(17) 0.63855(14) 0.0259(6) Uani 1 1 d . U . . .
Si1A Si 0.6542(2) 0.16231(15) 0.77870(14) 0.0215(6) Uani 1 1 d D U . . .
Si4A Si 0.5586(3) 0.38931(16) 0.76765(16) 0.0281(7) Uani 1 1 d . U . . .
Si2A Si 0.3117(3) 0.21304(16) 0.88733(14) 0.0251(6) Uani 1 1 d . U . . .
O9A O 0.3771(6) 0.1918(4) 0.6202(4) 0.0299(14) Uani 1 1 d . U . . .
O6A O 0.4739(6) 0.3507(4) 0.7635(3) 0.0250(9) Uani 1 1 d . U . . .
O11A O 0.3136(7) 0.1384(4) 0.9189(4) 0.0325(14) Uani 1 1 d . U . . .
O5A O 0.3741(6) 0.2691(4) 0.6804(3) 0.0263(10) Uani 1 1 d . U . . .
O1A O 0.6187(6) 0.2364(4) 0.7698(3) 0.0219(8) Uani 1 1 d D U . . .
H1A H 0.6698(14) 0.2521(17) 0.775(4) 0.033 Uiso 1 1 d DR . . . .
O2A O 0.5392(6) 0.1461(4) 0.7843(3) 0.0235(8) Uani 1 1 d . U . . .
O8A O 0.2580(6) 0.3060(4) 0.5813(4) 0.0319(14) Uani 1 1 d . U . . .
O12A O 0.7151(6) 0.1466(4) 0.7254(3) 0.0272(13) Uani 1 1 d . U . . .
O10A O 0.2368(6) 0.2506(4) 0.9239(4) 0.0352(15) Uani 1 1 d . U . . .
O3A O 0.4306(6) 0.2236(4) 0.8901(3) 0.0237(9) Uani 1 1 d . U . . .
O4A O 0.2902(6) 0.2384(4) 0.8189(3) 0.0267(9) Uani 1 1 d . U . . .
O13A O 0.7179(6) 0.1261(4) 0.8385(4) 0.0323(15) Uani 1 1 d . U . . .
O15A O 0.5602(7) 0.4519(4) 0.7127(4) 0.0402(16) Uani 1 1 d . U . . .
O7A O 0.2103(6) 0.2193(4) 0.6690(4) 0.0304(13) Uani 1 1 d . U . . .
O14A O 0.6672(6) 0.3409(4) 0.7729(4) 0.0343(15) Uani 1 1 d . U . . .
O16A O 0.5594(7) 0.4113(4) 0.8252(4) 0.0416(16) Uani 1 1 d . U . . .
C8A C 0.5614(14) 0.4098(8) 0.6333(7) 0.056(3) Uani 1 1 d . U . . .
H8AA H 0.6337 0.3948 0.6415 0.084 Uiso 1 1 calc GR . . . .
H8AB H 0.5470 0.4220 0.5914 0.084 Uiso 1 1 calc GR . . . .
H8AC H 0.5243 0.3760 0.6536 0.084 Uiso 1 1 calc GR . . . .
C16A C 0.0767(11) 0.2020(8) 0.7319(7) 0.049(3) Uani 1 1 d . U . . .
H16G H 0.0758 0.1633 0.7219 0.073 Uiso 1 1 calc GR . . . .
H16H H 0.0087 0.2185 0.7409 0.073 Uiso 1 1 calc GR . . . .
H16I H 0.1221 0.1927 0.7658 0.073 Uiso 1 1 calc GR . . . .
C31A C 0.7419(14) 0.1277(7) 0.6359(6) 0.053(3) Uani 1 1 d . U . . .
H31D H 0.8088 0.1040 0.6507 0.079 Uiso 1 1 calc GR . . . .
H31E H 0.7423 0.1463 0.5936 0.079 Uiso 1 1 calc GR . . . .
H31F H 0.6924 0.0991 0.6458 0.079 Uiso 1 1 calc GR . . . .
C55A C 0.4486(11) 0.2295(8) 0.9876(6) 0.046(3) Uani 1 1 d . U . . .
H55A H 0.4299 0.2756 0.9747 0.070 Uiso 1 1 calc GR . . . .
H55B H 0.4942 0.2161 1.0219 0.070 Uiso 1 1 calc GR . . . .
H55C H 0.3879 0.2104 0.9974 0.070 Uiso 1 1 calc GR . . . .
C6A C 0.5289(13) 0.4670(7) 0.6544(7) 0.052(2) Uani 1 1 d . U . . .
C48A C 0.2439(12) 0.3601(7) 0.8720(7) 0.050(3) Uani 1 1 d . U . . .
H48D H 0.3021 0.3592 0.8961 0.075 Uiso 1 1 calc GR . . . .
H48E H 0.2041 0.4027 0.8596 0.075 Uiso 1 1 calc GR . . . .
H48F H 0.2670 0.3484 0.8377 0.075 Uiso 1 1 calc GR . . . .
C23A C 0.2736(11) 0.1849(8) 0.5418(7) 0.050(3) Uani 1 1 d . U . . .
H23A H 0.2103 0.1965 0.5591 0.075 Uiso 1 1 calc GR . . . .
H23B H 0.2635 0.1574 0.5188 0.075 Uiso 1 1 calc GR . . . .
H23C H 0.2957 0.2231 0.5165 0.075 Uiso 1 1 calc GR . . . .
C34A C 0.8321(12) 0.0924(8) 0.9176(6) 0.049(3) Uani 1 1 d . U . . .
H34D H 0.8459 0.1343 0.9153 0.074 Uiso 1 1 calc GR . . . .
H34E H 0.8894 0.0603 0.9370 0.074 Uiso 1 1 calc GR . . . .
H34F H 0.7717 0.0845 0.9398 0.074 Uiso 1 1 calc GR . . . .
C18A C 0.2056(14) 0.1123(9) 1.0004(6) 0.057(3) Uani 1 1 d . U . . .
H18D H 0.2648 0.0994 1.0271 0.086 Uiso 1 1 calc GR . . . .
H18E H 0.1536 0.0872 1.0176 0.086 Uiso 1 1 calc GR . . . .
H18F H 0.1795 0.1571 0.9936 0.086 Uiso 1 1 calc GR . . . .
C35A C 0.8940(11) 0.1144(9) 0.8180(7) 0.057(3) Uani 1 1 d . U . . .
H35D H 0.8810 0.1108 0.7796 0.086 Uiso 1 1 calc GR . . . .
H35E H 0.9601 0.0900 0.8336 0.086 Uiso 1 1 calc GR . . . .
H35F H 0.8928 0.1589 0.8146 0.086 Uiso 1 1 calc GR . . . .
C10A C 0.2799(14) 0.4119(8) 0.5680(7) 0.060(3) Uani 1 1 d . U . . .
H10D H 0.2079 0.4287 0.5665 0.090 Uiso 1 1 calc GR . . . .
H10E H 0.3161 0.4454 0.5458 0.090 Uiso 1 1 calc GR . . . .
H10F H 0.3053 0.3961 0.6086 0.090 Uiso 1 1 calc GR . . . .
C32A C 0.7927(12) 0.2202(8) 0.6532(6) 0.052(3) Uani 1 1 d . U . . .
H32D H 0.7771 0.2512 0.6741 0.078 Uiso 1 1 calc GR . . . .
H32E H 0.7949 0.2422 0.6115 0.078 Uiso 1 1 calc GR . . . .
H32F H 0.8582 0.1939 0.6674 0.078 Uiso 1 1 calc GR . . . .
C51A C 0.5063(12) 0.4637(8) 0.8406(8) 0.056(2) Uani 1 1 d . U . . .
C11A C 0.4076(11) 0.3389(8) 0.5335(7) 0.055(3) Uani 1 1 d . U . . .
H11D H 0.4463 0.3352 0.5687 0.083 Uiso 1 1 calc GR . . . .
H11E H 0.4297 0.3710 0.5004 0.083 Uiso 1 1 calc GR . . . .
H11F H 0.4184 0.2982 0.5261 0.083 Uiso 1 1 calc GR . . . .
C2A C 0.4038(12) 0.4830(8) 0.8131(9) 0.062(3) Uani 1 1 d . U . . .
H2AA H 0.4084 0.4964 0.7707 0.093 Uiso 1 1 calc GR . . . .
H2AB H 0.3678 0.5180 0.8250 0.093 Uiso 1 1 calc GR . . . .
H2AC H 0.3674 0.4472 0.8254 0.093 Uiso 1 1 calc GR . . . .
C22A C 0.3131(13) 0.0952(7) 0.6328(7) 0.054(3) Uani 1 1 d . U . . .
H22D H 0.3699 0.0633 0.6533 0.081 Uiso 1 1 calc GR . . . .
H22E H 0.2718 0.0765 0.6120 0.081 Uiso 1 1 calc GR . . . .
H22F H 0.2722 0.1104 0.6610 0.081 Uiso 1 1 calc GR . . . .
C47A C 0.0871(12) 0.3155(8) 0.8717(7) 0.055(3) Uani 1 1 d . U . . .
H47A H 0.1072 0.3038 0.8370 0.083 Uiso 1 1 calc GR . . . .
H47B H 0.0475 0.3581 0.8601 0.083 Uiso 1 1 calc GR . . . .
H47C H 0.0464 0.2855 0.8955 0.083 Uiso 1 1 calc GR . . . .
C53A C 0.5848(11) 0.2444(8) 0.9180(6) 0.046(3) Uani 1 1 d . U . . .
H53D H 0.6205 0.2278 0.8890 0.069 Uiso 1 1 calc GR . . . .
H53E H 0.6314 0.2391 0.9505 0.069 Uiso 1 1 calc GR . . . .
H53F H 0.5579 0.2893 0.9002 0.069 Uiso 1 1 calc GR . . . .
C20A C 0.2817(14) 0.0340(7) 0.9498(7) 0.058(3) Uani 1 1 d . U . . .
H20D H 0.2991 0.0294 0.9118 0.087 Uiso 1 1 calc GR . . . .
H20E H 0.2336 0.0061 0.9677 0.087 Uiso 1 1 calc GR . . . .
H20F H 0.3427 0.0225 0.9750 0.087 Uiso 1 1 calc GR . . . .
C5A C 0.4163(13) 0.4856(8) 0.6486(8) 0.062(3) Uani 1 1 d . U . . .
H5AA H 0.3853 0.4532 0.6769 0.093 Uiso 1 1 calc GR . . . .
H5AB H 0.3934 0.4897 0.6092 0.093 Uiso 1 1 calc GR . . . .
H5AC H 0.3969 0.5261 0.6560 0.093 Uiso 1 1 calc GR . . . .
C12A C 0.2347(13) 0.3770(8) 0.4859(6) 0.057(3) Uani 1 1 d . U . . .
H12D H 0.2418 0.3412 0.4706 0.085 Uiso 1 1 calc GR . . . .
H12E H 0.2586 0.4127 0.4575 0.085 Uiso 1 1 calc GR . . . .
H12F H 0.1638 0.3893 0.4930 0.085 Uiso 1 1 calc GR . . . .
C19A C 0.1468(13) 0.1242(9) 0.8992(7) 0.064(4) Uani 1 1 d . U . . .
H19D H 0.1182 0.1679 0.8963 0.096 Uiso 1 1 calc GR . . . .
H19E H 0.0956 0.0973 0.9124 0.096 Uiso 1 1 calc GR . . . .
H19F H 0.1692 0.1223 0.8610 0.096 Uiso 1 1 calc GR . . . .
C50A C 0.1522(13) 0.3260(8) 0.9641(6) 0.053(3) Uani 1 1 d . U . . .
H50D H 0.1110 0.2952 0.9859 0.080 Uiso 1 1 calc GR . . . .
H50E H 0.1141 0.3688 0.9562 0.080 Uiso 1 1 calc GR . . . .
H50F H 0.2137 0.3217 0.9871 0.080 Uiso 1 1 calc GR . . . .
C7A C 0.5829(16) 0.5205(9) 0.6192(8) 0.074(4) Uani 1 1 d . U . . .
H7AA H 0.5657 0.5568 0.6336 0.111 Uiso 1 1 calc GR . . . .
H7AB H 0.5618 0.5329 0.5781 0.111 Uiso 1 1 calc GR . . . .
H7AC H 0.6558 0.5060 0.6236 0.111 Uiso 1 1 calc GR . . . .
C36A C 0.8135(12) 0.0231(7) 0.8592(8) 0.056(3) Uani 1 1 d . U . . .
H36D H 0.7610 0.0065 0.8850 0.085 Uiso 1 1 calc GR . . . .
H36E H 0.8790 -0.0029 0.8737 0.085 Uiso 1 1 calc GR . . . .
H36F H 0.7992 0.0224 0.8199 0.085 Uiso 1 1 calc GR . . . .
C3A C 0.5664(13) 0.5182(8) 0.8205(9) 0.068(4) Uani 1 1 d . U . . .
H3AA H 0.6350 0.5038 0.8375 0.102 Uiso 1 1 calc GR . . . .
H3AB H 0.5339 0.5535 0.8332 0.102 Uiso 1 1 calc GR . . . .
H3AC H 0.5688 0.5319 0.7780 0.102 Uiso 1 1 calc GR . . . .
C49A C 0.5033(16) 0.4399(10) 0.9074(8) 0.078(4) Uani 1 1 d . U . . .
H49D H 0.4668 0.4041 0.9193 0.118 Uiso 1 1 calc GR . . . .
H49E H 0.4689 0.4740 0.9212 0.118 Uiso 1 1 calc GR . . . .
H49F H 0.5721 0.4264 0.9241 0.118 Uiso 1 1 calc GR . . . .
C24A C 0.4489(11) 0.1274(8) 0.5654(7) 0.048(3) Uani 1 1 d . U . . .
H24D H 0.4704 0.1626 0.5352 0.072 Uiso 1 1 calc GR . . . .
H24E H 0.4384 0.0946 0.5486 0.072 Uiso 1 1 calc GR . . . .
H24F H 0.5008 0.1099 0.5967 0.072 Uiso 1 1 calc GR . . . .
C54A C 0.5391(11) 0.1389(7) 0.9603(6) 0.044(3) Uani 1 1 d . U . . .
H54A H 0.4824 0.1158 0.9698 0.067 Uiso 1 1 calc GR . . . .
H54B H 0.5834 0.1283 0.9949 0.067 Uiso 1 1 calc GR . . . .
H54C H 0.5769 0.1271 0.9294 0.067 Uiso 1 1 calc GR . . . .
C25A C 0.4980(10) 0.0876(6) 0.7930(6) 0.0317(16) Uani 1 1 d . U . . .
C9A C 0.2961(11) 0.3582(7) 0.5419(6) 0.042(2) Uani 1 1 d . U . . .
C52A C 0.5000(10) 0.2090(6) 0.9399(5) 0.0317(17) Uani 1 1 d . U . . .
C17A C 0.2354(12) 0.1014(7) 0.9423(6) 0.042(2) Uani 1 1 d . U . . .
C33A C 0.8156(10) 0.0897(6) 0.8576(6) 0.0362(19) Uani 1 1 d . U . . .
C27A C 0.5507(11) 0.0532(6) 0.7524(6) 0.040(3) Uani 1 1 d . U . . .
H27D H 0.5367 0.0798 0.7119 0.060 Uiso 1 1 calc GR . . . .
H27E H 0.5256 0.0134 0.7585 0.060 Uiso 1 1 calc GR . . . .
H27F H 0.6234 0.0443 0.7610 0.060 Uiso 1 1 calc GR . . . .
C29A C 0.7141(10) 0.1797(6) 0.6634(5) 0.0334(19) Uani 1 1 d . U . . .
C26A C 0.5159(11) 0.0484(6) 0.8563(6) 0.039(3) Uani 1 1 d . U . . .
H26D H 0.5879 0.0407 0.8667 0.058 Uiso 1 1 calc GR . . . .
H26E H 0.4927 0.0080 0.8627 0.058 Uiso 1 1 calc GR . . . .
H26F H 0.4785 0.0712 0.8807 0.058 Uiso 1 1 calc GR . . . .
C21A C 0.3528(11) 0.1505(7) 0.5893(6) 0.042(2) Uani 1 1 d . U . . .
C15A C 0.0430(10) 0.2675(7) 0.6284(6) 0.040(3) Uani 1 1 d . U . . .
H15D H 0.0721 0.2948 0.5946 0.060 Uiso 1 1 calc GR . . . .
H15E H -0.0220 0.2897 0.6359 0.060 Uiso 1 1 calc GR . . . .
H15F H 0.0333 0.2287 0.6206 0.060 Uiso 1 1 calc GR . . . .
C30A C 0.6140(11) 0.2194(7) 0.6407(6) 0.043(3) Uani 1 1 d . U . . .
H30D H 0.5613 0.1932 0.6507 0.065 Uiso 1 1 calc GR . . . .
H30E H 0.6150 0.2376 0.5983 0.065 Uiso 1 1 calc GR . . . .
H30F H 0.6003 0.2535 0.6582 0.065 Uiso 1 1 calc GR . . . .
C28A C 0.3881(10) 0.1062(6) 0.7785(6) 0.037(2) Uani 1 1 d . U . . .
H28D H 0.3562 0.1275 0.8054 0.055 Uiso 1 1 calc GR . . . .
H28E H 0.3587 0.0684 0.7821 0.055 Uiso 1 1 calc GR . . . .
H28F H 0.3772 0.1348 0.7386 0.055 Uiso 1 1 calc GR . . . .
C14A C 0.1243(11) 0.3082(7) 0.6984(6) 0.041(3) Uani 1 1 d . U . . .
H14G H 0.1696 0.2953 0.7328 0.062 Uiso 1 1 calc GR . . . .
H14H H 0.0582 0.3278 0.7073 0.062 Uiso 1 1 calc GR . . . .
H14I H 0.1522 0.3386 0.6663 0.062 Uiso 1 1 calc GR . . . .
C13A C 0.1132(9) 0.2509(7) 0.6809(6) 0.0340(19) Uani 1 1 d . U . . .
C46A C 0.1798(11) 0.3139(7) 0.9067(6) 0.045(2) Uani 1 1 d . U . . .
C40A C 0.810(2) 0.3756(15) 0.7153(14) 0.045(5) Uani 0.490(17) 1 d . U P C 1
H40D H 0.7979 0.3468 0.6941 0.067 Uiso 0.490(17) 1 calc GR . P C 1
H40E H 0.8821 0.3765 0.7173 0.067 Uiso 0.490(17) 1 calc GR . P C 1
H40F H 0.7739 0.4181 0.6952 0.067 Uiso 0.490(17) 1 calc GR . P C 1
C42A C 0.839(2) 0.2860(13) 0.8046(15) 0.040(5) Uani 0.490(17) 1 d . U P C 1
H42D H 0.8291 0.2634 0.8454 0.059 Uiso 0.490(17) 1 calc GR . P C 1
H42E H 0.9084 0.2938 0.7999 0.059 Uiso 0.490(17) 1 calc GR . P C 1
H42F H 0.8253 0.2606 0.7803 0.059 Uiso 0.490(17) 1 calc GR . P C 1
C38A C 0.782(2) 0.3936(14) 0.8118(16) 0.044(4) Uani 0.490(17) 1 d . U P C 1
H38A H 0.7341 0.4326 0.7951 0.066 Uiso 0.490(17) 1 calc GR . P C 1
H38B H 0.8510 0.4025 0.8051 0.066 Uiso 0.490(17) 1 calc GR . P C 1
H38C H 0.7730 0.3771 0.8537 0.066 Uiso 0.490(17) 1 calc GR . P C 1
C44A C 0.767(5) 0.349(4) 0.786(3) 0.038(3) Uani 0.490(17) 1 d . U P C 1
C41A C 0.835(2) 0.3170(15) 0.7491(16) 0.055(5) Uani 0.510(17) 1 d . U P C 2
H41D H 0.8256 0.2728 0.7621 0.082 Uiso 0.510(17) 1 calc GR . P C 2
H41E H 0.9048 0.3195 0.7571 0.082 Uiso 0.510(17) 1 calc GR . P C 2
H41F H 0.8189 0.3353 0.7073 0.082 Uiso 0.510(17) 1 calc GR . P C 2
C39A C 0.775(2) 0.4209(15) 0.7613(17) 0.055(5) Uani 0.510(17) 1 d . U P C 2
H39A H 0.7423 0.4421 0.7228 0.082 Uiso 0.510(17) 1 calc GR . P C 2
H39B H 0.8452 0.4276 0.7603 0.082 Uiso 0.510(17) 1 calc GR . P C 2
H39C H 0.7396 0.4383 0.7899 0.082 Uiso 0.510(17) 1 calc GR . P C 2
C43A C 0.779(2) 0.3251(17) 0.8509(15) 0.059(6) Uani 0.510(17) 1 d . U P C 2
H43D H 0.7258 0.3510 0.8655 0.089 Uiso 0.510(17) 1 calc GR . P C 2
H43E H 0.8446 0.3288 0.8647 0.089 Uiso 0.510(17) 1 calc GR . P C 2
H43F H 0.7692 0.2809 0.8652 0.089 Uiso 0.510(17) 1 calc GR . P C 2
C45A C 0.772(6) 0.350(4) 0.778(3) 0.048(4) Uani 0.510(17) 1 d . U P C 2
Cl6 Cl 1.582(2) -0.3730(11) 0.9218(12) 0.215(11) Uani 0.5 1 d . U P . .
Cl9 Cl 1.7279(10) -0.4529(9) 1.0084(7) 0.122(5) Uani 0.5 1 d . U P . .
C3M C 1.623(5) -0.448(3) 0.960(3) 0.139(16) Uani 0.5 1 d . U P . .
H3MA H 1.6452 -0.4727 0.9333 0.166 Uiso 0.5 1 calc R . P . .
H3MB H 1.5681 -0.4664 0.9830 0.166 Uiso 0.5 1 calc R . P . .
Cl3 Cl 1.6863(10) -0.5213(7) 1.0132(7) 0.106(4) Uani 0.5 1 d D U P D 1
Cl4 Cl 1.6246(10) -0.3877(7) 0.9500(6) 0.094(3) Uani 0.5 1 d . U P D 1
C12 C 1.693(5) -0.4379(13) 0.994(3) 0.111(8) Uani 0.5 1 d D U P D 1
H9A H 1.6867 -0.4270 1.0302 0.134 Uiso 0.5 1 calc R . P D 1
H9B H 1.7621 -0.4335 0.9808 0.134 Uiso 0.5 1 calc R . P D 1
Cl1 Cl 1.0605(6) -0.4506(3) 0.4230(3) 0.1011(18) Uani 1 1 d . U . . .
Cl2 Cl 1.2128(5) -0.3981(3) 0.4685(3) 0.1014(18) Uani 1 1 d . U . . .
C2G C 1.1016(14) -0.4255(9) 0.4793(8) 0.067(4) Uani 1 1 d . U . . .
H2GA H 1.0492 -0.3917 0.4845 0.080 Uiso 1 1 calc R . . . .
H2GB H 1.1081 -0.4613 0.5159 0.080 Uiso 1 1 calc R . . . .

loop_
_atom_site_aniso_label
_atom_site_aniso_U_11
_atom_site_aniso_U_22
_atom_site_aniso_U_33
_atom_site_aniso_U_23
_atom_site_aniso_U_13
_atom_site_aniso_U_12
Nd1B 0.0206(3) 0.0236(4) 0.0305(4) -0.0057(3) -0.0023(3) -0.0025(3)
Si2B 0.0258(16) 0.0189(13) 0.058(2) -0.0163(13) 0.0034(15) 0.0044(11)
Si4B 0.0383(16) 0.054(2) 0.0453(16) -0.0244(15) -0.0119(12) 0.0015(15)
Si1B 0.0268(9) 0.0175(14) 0.0246(14) -0.0157(12) 0.0017(9) 0.0022(9)
Si3B 0.0203(14) 0.0229(14) 0.0304(12) -0.0138(12) -0.0001(11) 0.0021(12)
O4B 0.0312(14) 0.072(3) 0.061(3) -0.042(3) -0.0167(17) 0.0038(16)
O8B 0.053(4) 0.089(4) 0.0442(18) -0.018(2) -0.017(2) -0.022(3)
O2B 0.0305(14) 0.0194(11) 0.034(3) -0.0174(19) 0.0009(13) -0.0018(9)
O14B 0.036(4) 0.0229(16) 0.048(4) -0.012(2) 0.008(3) 0.0021(19)
O1B 0.0202(9) 0.0183(14) 0.041(3) -0.0169(19) 0.0026(13) 0.0016(12)
O11B 0.0230(19) 0.036(4) 0.027(2) -0.020(3) 0.0007(18) 0.0090(19)
O5B 0.026(2) 0.0192(10) 0.048(4) -0.001(2) -0.011(3) 0.0041(10)
O13B 0.0216(16) 0.033(3) 0.039(4) -0.018(3) 0.0026(17) 0.003(2)
O10B 0.039(2) 0.024(3) 0.026(2) -0.014(2) 0.007(2) 0.007(2)
O6B 0.027(2) 0.032(3) 0.0378(13) -0.013(2) 0.0068(15) -0.001(2)
O17B 0.049(5) 0.018(3) 0.062(3) -0.0189(19) 0.015(3) -0.002(2)
O16B 0.041(4) 0.027(3) 0.059(3) -0.019(2) 0.007(3) 0.008(3)
O15B 0.027(2) 0.027(3) 0.079(5) -0.037(3) -0.010(3) 0.007(2)
O12B 0.032(3) 0.055(4) 0.048(2) -0.031(4) -0.006(3) -0.003(3)
O3B 0.0378(16) 0.069(3) 0.0422(19) -0.032(2) -0.0103(14) 0.004(2)
C2B 0.030(3) 0.053(8) 0.064(8) -0.037(7) -0.006(5) 0.016(3)
C20B 0.039(5) 0.048(8) 0.065(7) -0.016(7) 0.009(5) 0.008(4)
C24B 0.061(7) 0.039(5) 0.058(8) -0.026(6) 0.012(6) -0.004(5)
C18B 0.056(8) 0.040(7) 0.063(5) -0.024(5) 0.015(4) 0.006(6)
C22B 0.070(6) 0.058(9) 0.060(7) -0.021(7) 0.008(5) 0.010(5)
C6B 0.046(5) 0.049(8) 0.077(8) -0.028(7) -0.012(5) -0.005(4)
C11B 0.044(8) 0.061(6) 0.071(6) -0.006(5) -0.015(5) -0.007(6)
C4B 0.039(7) 0.066(8) 0.054(5) -0.041(5) 0.000(4) 0.008(6)
C10B 0.047(8) 0.056(5) 0.069(9) -0.030(5) -0.015(6) -0.010(5)
C46B 0.071(6) 0.078(10) 0.028(5) -0.020(6) -0.001(5) -0.004(6)
C19B 0.059(8) 0.028(3) 0.078(8) -0.023(5) 0.019(7) 0.003(5)
C15B 0.037(8) 0.094(8) 0.072(5) -0.049(5) -0.004(4) -0.008(7)
C3B 0.056(7) 0.035(4) 0.076(7) -0.027(5) 0.004(7) 0.000(5)
C33B 0.030(2) 0.118(8) 0.075(6) -0.060(6) -0.020(3) 0.014(4)
C21B 0.101(9) 0.041(5) 0.073(7) -0.026(6) 0.042(8) -0.018(6)
C16B 0.036(8) 0.062(5) 0.131(11) -0.071(6) -0.002(7) -0.011(5)
C36B 0.038(7) 0.163(11) 0.090(8) -0.062(8) -0.001(5) -0.005(8)
C35B 0.078(11) 0.128(8) 0.150(14) -0.100(9) -0.008(10) 0.029(7)
C34B 0.046(6) 0.216(16) 0.088(8) -0.078(9) -0.038(6) 0.028(9)
C48B 0.100(10) 0.042(5) 0.038(7) -0.008(4) 0.018(7) -0.015(5)
C12B 0.035(4) 0.093(10) 0.076(7) -0.048(7) 0.005(6) -0.018(7)
C14B 0.029(3) 0.048(7) 0.070(7) -0.034(6) -0.008(5) 0.001(5)
C7 0.038(3) 0.0208(11) 0.039(4) -0.017(3) 0.006(3) -0.0048(15)
C13B 0.031(3) 0.051(5) 0.078(5) -0.046(4) -0.006(3) -0.003(3)
C51B 0.024(2) 0.042(4) 0.034(4) -0.017(4) 0.001(2) 0.012(3)
C8B 0.062(9) 0.039(7) 0.046(5) -0.015(5) 0.014(4) -0.006(6)
C14 0.039(3) 0.038(7) 0.053(7) -0.024(6) 0.006(4) -0.015(3)
C16 0.056(6) 0.025(5) 0.055(6) -0.027(5) 0.011(6) -0.004(5)
C47B 0.061(5) 0.040(5) 0.025(2) -0.017(3) 0.011(3) -0.003(4)
C49B 0.072(6) 0.055(6) 0.029(6) -0.019(6) 0.022(5) 0.001(6)
C53B 0.036(6) 0.052(8) 0.034(4) -0.016(4) -0.009(3) 0.016(6)
C52B 0.026(4) 0.060(6) 0.048(6) -0.013(6) -0.002(5) 0.001(5)
C1B 0.028(3) 0.039(4) 0.049(4) -0.024(4) 0.000(4) 0.010(3)
C32 0.054(7) 0.031(5) 0.041(4) -0.010(3) 0.003(4) -0.014(6)
C9B 0.034(3) 0.053(5) 0.049(5) -0.024(4) -0.009(3) -0.007(4)
C50B 0.040(7) 0.044(5) 0.046(7) -0.020(5) -0.003(6) 0.022(4)
C7B 0.046(6) 0.025(2) 0.048(7) -0.011(4) 0.005(5) -0.007(4)
C17B 0.042(5) 0.028(4) 0.061(5) -0.019(4) 0.011(4) 0.008(3)
C5B 0.041(5) 0.027(3) 0.041(5) -0.012(3) 0.000(3) -0.006(3)
C23B 0.067(6) 0.031(4) 0.060(2) -0.016(3) 0.014(4) -0.001(4)
O7B 0.075(6) 0.070(4) 0.046(5) -0.025(3) -0.021(5) -0.025(4)
C28B 0.082(12) 0.088(12) 0.037(12) -0.010(9) -0.010(8) -0.036(9)
C41B 0.108(10) 0.056(13) 0.080(13) -0.046(10) -0.033(8) -0.024(8)
C25B 0.077(9) 0.100(10) 0.046(4) -0.024(4) -0.006(4) -0.034(6)
C39B 0.107(9) 0.064(6) 0.060(9) -0.023(5) -0.035(6) -0.021(6)
C40B 0.114(11) 0.047(12) 0.071(10) -0.024(8) -0.045(9) -0.024(10)
C26B 0.086(11) 0.099(13) 0.046(8) -0.011(6) -0.012(8) -0.045(9)
C37B 0.116(15) 0.070(7) 0.075(11) -0.013(8) -0.043(9) -0.031(10)
C27B 0.089(12) 0.112(13) 0.070(12) -0.039(10) 0.014(8) -0.045(10)
O9B 0.071(7) 0.067(3) 0.069(6) -0.044(3) -0.021(6) -0.001(5)
C42B 0.088(19) 0.075(6) 0.089(14) -0.059(8) -0.032(12) 0.002(10)
C43B 0.075(11) 0.104(16) 0.080(12) -0.067(11) -0.017(9) -0.009(12)
C45B 0.068(10) 0.080(7) 0.077(8) -0.054(7) -0.022(7) 0.006(9)
C31B 0.096(17) 0.078(9) 0.047(11) -0.006(10) -0.020(11) -0.022(12)
C32B 0.084(11) 0.090(5) 0.035(8) -0.004(3) -0.022(8) -0.021(7)
C29B 0.087(11) 0.084(13) 0.047(15) -0.007(11) -0.020(10) -0.029(9)
C30B 0.091(13) 0.103(11) 0.052(11) -0.009(8) -0.033(11) -0.017(11)
C44B 0.071(11) 0.092(16) 0.076(11) -0.058(10) -0.024(9) 0.005(11)
Nd1A 0.0192(3) 0.0226(3) 0.0233(3) -0.0079(3) 0.0002(2) -0.0049(2)
Si3A 0.0221(15) 0.0361(17) 0.0217(13) -0.0139(12) 0.0019(10) -0.0013(12)
Si1A 0.0292(10) 0.0183(13) 0.0209(13) -0.0137(12) 0.0011(9) 0.0000(8)
Si4A 0.0294(15) 0.0189(14) 0.0408(17) -0.0160(12) 0.0097(14) -0.0048(10)
Si2A 0.0270(13) 0.0304(15) 0.0236(11) -0.0151(11) 0.0043(9) -0.0083(12)
O9A 0.021(3) 0.039(3) 0.036(4) -0.023(3) -0.002(2) -0.001(2)
O6A 0.0251(18) 0.0197(12) 0.034(2) -0.015(2) 0.008(2) -0.0016(11)
O11A 0.041(4) 0.0336(17) 0.026(3) -0.0104(19) 0.008(2) -0.014(2)
O5A 0.025(2) 0.034(3) 0.0233(10) -0.014(2) 0.0024(12) -0.0026(17)
O1A 0.0208(9) 0.0204(14) 0.031(2) -0.0179(19) 0.0034(10) -0.0019(11)
O2A 0.0336(15) 0.0199(11) 0.022(2) -0.0137(18) 0.0025(14) -0.0056(10)
O8A 0.031(4) 0.040(3) 0.024(3) -0.0116(19) -0.0005(19) 0.000(2)
O12A 0.037(3) 0.024(3) 0.0251(19) -0.017(2) 0.005(2) 0.002(2)
O10A 0.031(2) 0.045(3) 0.031(3) -0.018(3) 0.008(2) 0.000(3)
O3A 0.0256(16) 0.027(3) 0.0240(8) -0.0156(16) 0.0023(11) -0.0037(19)
O4A 0.0235(11) 0.035(3) 0.0241(13) -0.0113(17) 0.0035(10) -0.0083(12)
O13A 0.034(2) 0.037(3) 0.0250(18) -0.017(3) -0.003(2) 0.011(2)
O15A 0.046(5) 0.021(3) 0.053(2) -0.010(2) 0.010(3) -0.008(2)
O7A 0.026(2) 0.038(4) 0.031(4) -0.016(2) 0.004(2) -0.006(2)
O14A 0.0267(17) 0.022(3) 0.060(5) -0.020(3) 0.006(3) -0.0055(18)
O16A 0.047(4) 0.042(4) 0.052(2) -0.033(3) 0.014(3) -0.018(3)
C8A 0.073(9) 0.052(6) 0.044(7) -0.013(5) 0.004(7) -0.015(6)
C16A 0.038(6) 0.055(6) 0.047(5) -0.010(5) 0.017(4) -0.005(5)
C31A 0.084(9) 0.049(6) 0.025(4) -0.022(5) 0.007(6) 0.007(5)
C55A 0.048(7) 0.068(8) 0.026(4) -0.024(5) -0.007(4) 0.001(6)
C6A 0.066(5) 0.032(5) 0.052(3) 0.000(3) 0.003(4) -0.013(4)
C48A 0.053(7) 0.040(4) 0.049(7) -0.013(5) 0.014(5) 0.012(5)
C23A 0.044(6) 0.067(8) 0.053(6) -0.047(5) -0.013(5) 0.005(5)
C34A 0.051(7) 0.057(8) 0.035(4) -0.015(5) -0.016(3) 0.010(6)
C18A 0.076(9) 0.074(9) 0.038(5) -0.024(6) 0.028(4) -0.045(7)
C35A 0.035(4) 0.078(8) 0.048(6) -0.010(6) 0.000(5) 0.004(6)
C10A 0.078(9) 0.043(5) 0.057(8) -0.012(5) 0.008(7) -0.015(6)
C32A 0.055(6) 0.065(7) 0.035(7) -0.009(5) 0.008(5) -0.023(6)
C51A 0.055(5) 0.061(5) 0.080(5) -0.056(5) 0.028(5) -0.023(4)
C11A 0.043(4) 0.061(9) 0.047(8) 0.004(6) 0.010(4) -0.008(5)
C2A 0.053(5) 0.056(8) 0.101(9) -0.059(7) 0.026(6) -0.013(4)
C22A 0.072(9) 0.050(6) 0.061(7) -0.043(5) 0.002(5) -0.020(6)
C47A 0.044(5) 0.065(9) 0.052(7) -0.022(6) 0.000(5) 0.016(4)
C53A 0.040(5) 0.061(6) 0.040(7) -0.015(6) -0.007(4) -0.021(5)
C20A 0.082(9) 0.046(3) 0.055(8) -0.015(5) 0.024(6) -0.038(4)
C5A 0.067(5) 0.044(8) 0.070(9) -0.012(7) -0.010(5) -0.009(5)
C12A 0.059(7) 0.064(9) 0.034(4) 0.004(3) -0.005(5) -0.010(7)
C19A 0.058(5) 0.088(9) 0.048(6) -0.010(7) 0.000(5) -0.044(6)
C50A 0.063(9) 0.051(7) 0.042(5) -0.021(5) 0.014(5) 0.012(6)
C7A 0.096(9) 0.055(6) 0.061(6) 0.010(6) -0.003(7) -0.037(7)
C36A 0.049(8) 0.041(4) 0.079(9) -0.031(5) -0.011(7) 0.017(3)
C3A 0.061(7) 0.053(5) 0.120(10) -0.065(7) 0.035(8) -0.021(6)
C49A 0.088(11) 0.099(10) 0.079(5) -0.068(6) 0.034(5) -0.027(8)
C24A 0.043(5) 0.058(8) 0.059(8) -0.046(6) -0.007(4) 0.003(5)
C54A 0.042(7) 0.042(4) 0.045(7) -0.011(4) -0.014(5) 0.001(4)
C25A 0.046(3) 0.0238(13) 0.033(4) -0.017(3) 0.007(3) -0.0125(18)
C9A 0.043(4) 0.045(4) 0.033(4) -0.005(2) 0.001(3) -0.003(4)
C52A 0.033(3) 0.039(4) 0.0260(15) -0.014(3) -0.003(2) -0.006(3)
C17A 0.056(5) 0.050(3) 0.029(4) -0.014(4) 0.010(3) -0.031(4)
C33A 0.034(3) 0.038(4) 0.033(4) -0.015(3) -0.004(2) 0.012(3)
C27A 0.059(6) 0.029(5) 0.046(5) -0.028(5) 0.012(6) -0.016(5)
C29A 0.038(4) 0.041(5) 0.024(2) -0.017(3) 0.007(3) -0.002(3)
C26A 0.055(7) 0.026(5) 0.037(4) -0.009(3) 0.009(4) -0.013(5)
C21A 0.039(5) 0.051(4) 0.048(5) -0.035(3) -0.006(3) -0.003(3)
C15A 0.028(4) 0.050(8) 0.044(5) -0.022(5) 0.001(4) -0.002(5)
C30A 0.046(5) 0.049(7) 0.028(5) -0.008(5) 0.002(4) 0.003(4)
C28A 0.045(3) 0.028(6) 0.045(6) -0.017(5) 0.005(4) -0.018(3)
C14A 0.036(7) 0.050(5) 0.044(7) -0.027(5) 0.004(5) 0.001(4)
C13A 0.026(3) 0.047(5) 0.033(4) -0.019(3) 0.009(3) -0.007(3)
C46A 0.042(5) 0.050(4) 0.040(5) -0.019(4) 0.010(3) 0.009(3)
C40A 0.027(10) 0.044(12) 0.070(9) -0.026(7) 0.011(7) -0.009(8)
C42A 0.026(5) 0.032(8) 0.071(12) -0.031(7) 0.002(8) -0.005(5)
C38A 0.033(10) 0.033(9) 0.078(11) -0.034(9) 0.005(9) -0.008(7)
C44A 0.028(2) 0.028(7) 0.067(9) -0.026(6) 0.007(5) -0.008(3)
C41A 0.023(5) 0.053(10) 0.091(12) -0.021(10) 0.010(8) -0.014(8)
C39A 0.032(11) 0.045(7) 0.090(14) -0.016(8) -0.002(11) -0.021(6)
C43A 0.037(12) 0.068(13) 0.074(8) -0.014(8) -0.005(6) -0.028(11)
C45A 0.0278(18) 0.041(7) 0.073(8) -0.012(7) 0.001(5) -0.010(3)
Cl6 0.264(19) 0.147(8) 0.220(15) -0.046(10) -0.134(15) -0.004(11)
Cl9 0.075(8) 0.216(15) 0.101(9) -0.098(9) -0.009(6) 0.006(8)
C3M 0.13(2) 0.135(6) 0.16(3) -0.053(8) -0.06(2) -0.026(9)
Cl3 0.084(8) 0.114(6) 0.133(10) -0.062(6) 0.028(7) -0.006(6)
Cl4 0.080(7) 0.126(6) 0.079(7) -0.040(6) 0.026(5) -0.017(6)
C12 0.113(11) 0.116(7) 0.110(11) -0.042(7) -0.004(8) -0.017(6)
Cl1 0.143(5) 0.078(4) 0.080(4) -0.030(3) -0.020(4) 0.001(3)
Cl2 0.084(4) 0.097(4) 0.120(5) -0.030(4) 0.020(3) -0.018(3)
C2G 0.077(7) 0.060(10) 0.060(8) -0.020(7) 0.012(6) -0.001(7)

loop_
_atom_type_symbol
_atom_type_description
_atom_type_scat_dispersion_real
_atom_type_scat_dispersion_imag
_atom_type_scat_source
C C 0.0033 0.0016 'International Tables Vol C Tables 4.2.6.8 and 6.1.1.4'
H H 0.0000 0.0000 'International Tables Vol C Tables 4.2.6.8 and 6.1.1.4'
Cl Cl 0.1484 0.1585 'International Tables Vol C Tables 4.2.6.8 and 6.1.1.4'
Nd Nd -0.1943 3.0179 'International Tables Vol C Tables 4.2.6.8 and 6.1.1.4'
O O 0.0106 0.0060 'International Tables Vol C Tables 4.2.6.8 and 6.1.1.4'
Si Si 0.0817 0.0704 'International Tables Vol C Tables 4.2.6.8 and 6.1.1.4'

loop_
_geom_angle_atom_site_label_1
_geom_angle_atom_site_label_2
_geom_angle_atom_site_label_3
_geom_angle
Si4B Nd1B Si1B 113.54(9)
O4B Nd1B Si4B 30.1(2)
O4B Nd1B Si1B 143.2(2)
O4B Nd1B O2B 123.9(3)
O2B Nd1B Si4B 100.01(18)
O2B Nd1B Si1B 28.34(18)
O1B Nd1B Si4B 125.1(2)
O1B Nd1B Si1B 27.00(18)
O1B Nd1B O4B 152.1(3)
O1B Nd1B O2B 55.2(2)
O5B Nd1B Si4B 113.6(2)
O5B Nd1B Si1B 101.8(2)
O5B Nd1B O4B 102.1(3)
O5B Nd1B O2B 129.8(3)
O5B Nd1B O1B 74.8(3)
O5B Nd1B O3B 115.1(4)
O6B Nd1B Si4B 111.5(2)
O6B Nd1B Si1B 109.7(2)
O6B Nd1B O4B 90.0(3)
O6B Nd1B O2B 94.0(3)
O6B Nd1B O1B 117.7(3)
O6B Nd1B O5B 106.0(3)
O6B Nd1B O3B 131.2(4)
O3B Nd1B Si4B 27.4(2)
O3B Nd1B Si1B 87.1(2)
O3B Nd1B O4B 57.4(3)
O3B Nd1B O2B 79.6(3)
O3B Nd1B O1B 98.1(3)
O5B Si2B O17B 115.6(5)
O5B Si2B O16B 116.1(5)
O5B Si2B O15B 104.5(4)
O17B Si2B O15B 109.6(5)
O16B Si2B O17B 105.9(5)
O16B Si2B O15B 104.4(5)
O4B Si4B Nd1B 54.0(3)
O4B Si4B O7B 94.9(8)
O8B Si4B Nd1B 138.5(5)
O8B Si4B O4B 113.6(7)
O8B Si4B O3B 121.3(6)
O8B Si4B O7B 108.9(7)
O3B Si4B Nd1B 42.8(4)
O3B Si4B O4B 96.4(5)
O3B Si4B O7B 117.6(7)
O7B Si4B Nd1B 111.4(5)
O9B Si4B Nd1B 121.2(14)
O9B Si4B O4B 139.2(19)
O9B Si4B O8B 93.9(16)
O9B Si4B O3B 93.7(16)
O2B Si1B Nd1B 49.9(3)
O1B Si1B Nd1B 44.3(3)
O1B Si1B O2B 94.0(4)
O11B Si1B Nd1B 127.7(3)
O11B Si1B O2B 110.1(5)
O11B Si1B O1B 114.1(4)
O11B Si1B O10B 108.6(4)
O10B Si1B Nd1B 123.7(3)
O10B Si1B O2B 115.2(5)
O10B Si1B O1B 114.4(5)
O14B Si3B O12B 110.2(5)
O13B Si3B O14B 106.3(5)
O13B Si3B O12B 104.1(5)
O6B Si3B O14B 107.4(5)
O6B Si3B O13B 114.7(5)
O6B Si3B O12B 113.9(5)
Si4B O4B Nd1B 95.9(4)
C33B O4B Nd1B 130.7(8)
C33B O4B Si4B 133.3(9)
Si4B O8B C32B 119.9(15)
C25B O8B Si4B 129.5(15)
Si1B O2B Nd1B 101.7(4)
C7 O2B Nd1B 126.6(7)
C7 O2B Si1B 131.6(7)
C5B O14B Si3B 134.5(8)
Si1B O1B Nd1B 108.7(4)
C51B O11B Si1B 135.7(8)
Si2B O5B Nd1B 148.1(5)
C1B O13B Si3B 130.8(8)
C47B O10B Si1B 138.1(8)
Si3B O6B Nd1B 170.7(5)
C23B O17B Si2B 131.1(9)
C17B O16B Si2B 129.9(9)
C13B O15B Si2B 133.1(8)
C9B O12B Si3B 133.6(9)
Si4B O3B Nd1B 109.8(5)
O4B C33B C36B 105.8(16)
O4B C33B C35B 110.3(13)
O4B C33B C34B 111.7(14)
C36B C33B C35B 105.6(17)
C36B C33B C34B 102.9(18)
C34B C33B C35B 119.2(19)
O2B C7 C14 105.1(10)
O2B C7 C16 109.6(10)
O2B C7 C32 108.2(10)
C14 C7 C16 111.6(11)
C14 C7 C32 110.0(12)
C16 C7 C32 112.0(12)
O15B C13B C15B 106.8(13)
O15B C13B C16B 110.3(12)
O15B C13B C14B 106.4(11)
C16B C13B C15B 109.8(14)
C16B C13B C14B 109.7(14)
C14B C13B C15B 113.8(13)
O11B C51B C53B 105.7(10)
O11B C51B C52B 109.1(11)
O11B C51B C50B 109.9(11)
C53B C51B C52B 109.2(12)
C50B C51B C53B 110.9(12)
C50B C51B C52B 111.9(12)
O10B C47B C46B 110.3(12)
O10B C47B C48B 111.3(11)
O10B C47B C49B 104.1(11)
C46B C47B C49B 108.4(13)
C48B C47B C46B 112.0(14)
C48B C47B C49B 110.4(14)
O13B C1B C2B 103.5(11)
O13B C1B C4B 109.3(11)
O13B C1B C3B 111.1(11)
C4B C1B C2B 109.3(12)
C3B C1B C2B 113.0(13)
C3B C1B C4B 110.5(13)
O12B C9B C11B 106.3(12)
O12B C9B C10B 103.9(12)
O12B C9B C12B 114.6(12)
C11B C9B C10B 110.5(14)
C11B C9B C12B 111.7(15)
C12B C9B C10B 109.6(14)
O16B C17B C20B 110.1(12)
O16B C17B C18B 104.5(12)
O16B C17B C19B 108.5(12)
C18B C17B C20B 110.3(13)
C19B C17B C20B 111.2(14)
C19B C17B C18B 112.1(14)
O14B C5B C6B 109.4(12)
O14B C5B C8B 111.0(11)
O14B C5B C7B 106.2(11)
C6B C5B C8B 110.7(13)
C6B C5B C7B 110.0(12)
C8B C5B C7B 109.4(12)
O17B C23B C24B 111.0(13)
O17B C23B C22B 106.0(13)
O17B C23B C21B 105.4(13)
C24B C23B C21B 111.3(14)
C22B C23B C24B 111.3(15)
C22B C23B C21B 111.5(15)
C39B O7B Si4B 129(2)
O8B C25B C28B 107(2)
O8B C25B C26B 99(2)
O8B C25B C27B 114(3)
C28B C25B C26B 111(3)
C27B C25B C28B 113(3)
C27B C25B C26B 113(3)
O7B C39B C40B 103(2)
C41B C39B O7B 106(3)
C41B C39B C40B 111(3)
C41B C39B C37B 118(3)
C37B C39B O7B 105(3)
C37B C39B C40B 112(3)
Si4B O9B C45B 134(4)
O9B C45B C42B 94(4)
C43B C45B O9B 122(4)
C43B C45B C42B 116(4)
C43B C45B C44B 112(5)
C44B C45B O9B 104(4)
C44B C45B C42B 106(4)
C31B C32B O8B 117(3)
C29B C32B O8B 104(4)
C29B C32B C31B 107(4)
C29B C32B C30B 115(4)
C30B C32B O8B 109(4)
C30B C32B C31B 105(4)
Si2A Nd1A Si1A 110.01(8)
O6A Nd1A Si1A 102.8(2)
O6A Nd1A Si2A 107.1(2)
O6A Nd1A O1A 75.9(3)
O6A Nd1A O2A 130.9(3)
O6A Nd1A O3A 90.6(3)
O6A Nd1A O4A 114.1(3)
O5A Nd1A Si1A 102.3(2)
O5A Nd1A Si2A 126.7(2)
O5A Nd1A O6A 105.6(3)
O5A Nd1A O1A 107.8(3)
O5A Nd1A O2A 95.2(3)
O5A Nd1A O3A 157.4(3)
O5A Nd1A O4A 100.5(3)
O1A Nd1A Si1A 26.91(18)
O1A Nd1A Si2A 120.34(19)
O1A Nd1A O2A 55.3(2)
O1A Nd1A O3A 91.3(2)
O2A Nd1A Si1A 28.37(18)
O2A Nd1A Si2A 94.04(18)
O2A Nd1A O3A 85.5(2)
O3A Nd1A Si1A 89.06(17)
O3A Nd1A Si2A 31.06(17)
O4A Nd1A Si1A 128.9(2)
O4A Nd1A Si2A 27.0(2)
O4A Nd1A O1A 146.2(3)
O4A Nd1A O2A 104.8(3)
O4A Nd1A O3A 57.8(3)
O5A Si3A O9A 107.2(4)
O5A Si3A O8A 114.6(5)
O5A Si3A O7A 114.0(5)
O8A Si3A O9A 111.4(5)
O7A Si3A O9A 105.8(5)
O7A Si3A O8A 103.5(5)
O1A Si1A Nd1A 44.9(3)
O1A Si1A O2A 94.3(4)
O1A Si1A O12A 114.9(4)
O2A Si1A Nd1A 49.4(3)
O12A Si1A Nd1A 126.4(3)
O12A Si1A O2A 114.7(4)
O13A Si1A Nd1A 124.2(3)
O13A Si1A O1A 112.7(4)
O13A Si1A O2A 110.2(5)
O13A Si1A O12A 109.4(4)
O6A Si4A O15A 114.6(5)
O6A Si4A O14A 106.5(4)
O6A Si4A O16A 115.6(5)
O15A Si4A O14A 109.0(5)
O15A Si4A O16A 106.4(5)
O16A Si4A O14A 104.2(5)
O11A Si2A Nd1A 119.1(3)
O11A Si2A O10A 107.0(5)
O11A Si2A O3A 105.3(5)
O10A Si2A Nd1A 133.7(4)
O10A Si2A O3A 113.1(5)
O3A Si2A Nd1A 60.2(3)
O4A Si2A Nd1A 40.0(3)
O4A Si2A O11A 116.7(5)
O4A Si2A O10A 114.6(5)
O4A Si2A O3A 99.8(4)
C21A O9A Si3A 131.5(8)
Si4A O6A Nd1A 149.0(5)
C17A O11A Si2A 132.8(9)
Si3A O5A Nd1A 149.7(5)
Si1A O1A Nd1A 108.2(4)
Si1A O2A Nd1A 102.2(4)
C25A O2A Nd1A 124.5(7)
C25A O2A Si1A 133.2(8)
C9A O8A Si3A 133.2(8)
C29A O12A Si1A 133.2(8)
C46A O10A Si2A 131.1(8)
Si2A O3A Nd1A 88.7(3)
C52A O3A Nd1A 140.5(7)
C52A O3A Si2A 130.2(7)
Si2A O4A Nd1A 113.1(4)
C33A O13A Si1A 138.8(8)
C6A O15A Si4A 131.5(9)
C13A O7A Si3A 130.2(8)
C44A O14A Si4A 129(3)
C45A O14A Si4A 132(3)
C51A O16A Si4A 133.7(11)
O15A C6A C8A 109.6(12)
O15A C6A C5A 109.5(14)
O15A C6A C7A 107.2(14)
C5A C6A C8A 109.9(14)
C5A C6A C7A 112.3(14)
C7A C6A C8A 108.4(15)
O16A C51A C2A 110.5(12)
O16A C51A C3A 108.2(12)
O16A C51A C49A 104.8(15)
C2A C51A C3A 110.7(16)
C2A C51A C49A 111.5(15)
C3A C51A C49A 110.8(15)
O2A C25A C27A 108.4(10)
O2A C25A C26A 108.0(10)
O2A C25A C28A 107.2(10)
C26A C25A C27A 112.0(11)
C28A C25A C27A 111.1(11)
C28A C25A C26A 110.0(11)
O8A C9A C10A 107.6(12)
O8A C9A C11A 109.8(12)
O8A C9A C12A 106.8(12)
C10A C9A C11A 110.7(14)
C12A C9A C10A 109.8(14)
C12A C9A C11A 112.0(13)
O3A C52A C55A 110.4(10)
O3A C52A C53A 105.8(10)
O3A C52A C54A 108.8(10)
C55A C52A C53A 111.0(12)
C55A C52A C54A 110.9(12)
C53A C52A C54A 109.8(12)
O11A C17A C18A 107.7(11)
O11A C17A C20A 105.5(12)
O11A C17A C19A 108.0(11)
C20A C17A C18A 112.5(13)
C20A C17A C19A 112.2(14)
C19A C17A C18A 110.6(14)
O13A C33A C34A 105.3(10)
O13A C33A C35A 111.6(11)
O13A C33A C36A 108.3(12)
C34A C33A C36A 110.4(13)
C35A C33A C34A 112.3(13)
C35A C33A C36A 108.8(13)
O12A C29A C31A 104.4(11)
O12A C29A C32A 107.8(11)
O12A C29A C30A 112.4(10)
C32A C29A C31A 110.3(13)
C32A C29A C30A 109.8(13)
C30A C29A C31A 112.1(12)
O9A C21A C23A 110.9(12)
O9A C21A C22A 108.3(11)
O9A C21A C24A 106.3(11)
C23A C21A C22A 109.4(13)
C24A C21A C23A 111.6(13)
C24A C21A C22A 110.3(13)
O7A C13A C16A 104.2(11)
O7A C13A C15A 109.2(10)
O7A C13A C14A 111.1(10)
C15A C13A C16A 110.6(12)
C15A C13A C14A 112.1(12)
C14A C13A C16A 109.4(12)
O10A C46A C48A 110.1(11)
O10A C46A C47A 108.7(13)
O10A C46A C50A 104.3(11)
C48A C46A C47A 111.1(13)
C48A C46A C50A 111.1(14)
C47A C46A C50A 111.3(13)
O14A C44A C40A 100(4)
O14A C44A C42A 111(5)
C42A C44A C40A 96(3)
C38A C44A O14A 122(5)
C38A C44A C40A 106(5)
C38A C44A C42A 117(6)
O14A C45A C39A 109(5)
O14A C45A C43A 96(3)
C41A C45A O14A 111(6)
C41A C45A C39A 116(5)
C41A C45A C43A 119(6)
C39A C45A C43A 105(5)
Cl4 Cl6 C3M 51(2)
Cl6 C3M Cl9 110(3)
Cl6 Cl4 C12 156(3)
Cl4 C12 Cl3 124(4)
Cl2 C2G Cl1 115.0(11)

loop_
_geom_bond_atom_site_label_1
_geom_bond_atom_site_label_2
_geom_bond_distance
Nd1B Si4B 3.215(4)
Nd1B Si1B 3.393(3)
Nd1B O4B 2.614(9)
Nd1B O2B 2.652(8)
Nd1B O1B 2.503(8)
Nd1B O5B 2.200(8)
Nd1B O6B 2.144(8)
Nd1B O3B 2.321(9)
Si2B O5B 1.587(9)
Si2B O17B 1.621(10)
Si2B O16B 1.619(10)
Si2B O15B 1.656(9)
Si4B O4B 1.622(11)
Si4B O8B 1.570(11)
Si4B O3B 1.575(10)
Si4B O7B 1.712(17)
Si4B O9B 1.49(4)
Si1B O2B 1.645(9)
Si1B O1B 1.626(8)
Si1B O11B 1.598(8)
Si1B O10B 1.614(8)
Si3B O14B 1.631(9)
Si3B O13B 1.627(8)
Si3B O6B 1.596(9)
Si3B O12B 1.634(9)
O4B C33B 1.456(18)
O8B C25B 1.40(3)
O8B C32B 1.78(5)
O2B C7 1.478(14)
O14B C5B 1.408(16)
O11B C51B 1.449(15)
O13B C1B 1.449(15)
O10B C47B 1.428(15)
O17B C23B 1.462(19)
O16B C17B 1.458(15)
O15B C13B 1.479(16)
O12B C9B 1.448(16)
C2B C1B 1.529(19)
C20B C17B 1.52(2)
C24B C23B 1.51(2)
C18B C17B 1.50(2)
C22B C23B 1.48(2)
C6B C5B 1.49(2)
C11B C9B 1.48(2)
C4B C1B 1.52(2)
C10B C9B 1.53(2)
C46B C47B 1.50(2)
C19B C17B 1.49(2)
C15B C13B 1.52(2)
C3B C1B 1.50(2)
C33B C36B 1.46(3)
C33B C35B 1.581(17)
C33B C34B 1.52(2)
C21B C23B 1.53(2)
C16B C13B 1.50(2)
C48B C47B 1.47(2)
C12B C9B 1.48(2)
C14B C13B 1.50(2)
C7 C14 1.507(19)
C7 C16 1.515(17)
C7 C32 1.518(19)
C51B C53B 1.502(18)
C51B C52B 1.55(2)
C51B C50B 1.489(19)
C8B C5B 1.51(2)
C47B C49B 1.55(2)
C7B C5B 1.523(18)
O7B C39B 1.51(3)
C28B C25B 1.52(4)
C41B C39B 1.48(5)
C25B C26B 1.57(5)
C25B C27B 1.52(5)
C39B C40B 1.52(4)
C39B C37B 1.48(5)
O9B C45B 1.51(6)
C42B C45B 1.71(8)
C43B C45B 1.34(7)
C45B C44B 1.50(6)
C31B C32B 1.55(6)
C32B C29B 1.49(7)
C32B C30B 1.51(6)
Nd1A Si1A 3.386(3)
Nd1A Si2A 3.226(3)
Nd1A O6A 2.241(8)
Nd1A O5A 2.197(8)
Nd1A O1A 2.517(7)
Nd1A O2A 2.632(8)
Nd1A O3A 2.802(8)
Nd1A O4A 2.253(8)
Si3A O9A 1.638(9)
Si3A O5A 1.586(8)
Si3A O8A 1.634(9)
Si3A O7A 1.622(9)
Si1A O1A 1.613(8)
Si1A O2A 1.646(9)
Si1A O12A 1.621(8)
Si1A O13A 1.604(9)
Si4A O6A 1.570(9)
Si4A O15A 1.616(10)
Si4A O14A 1.658(9)
Si4A O16A 1.620(10)
Si2A O11A 1.617(9)
Si2A O10A 1.639(9)
Si2A O3A 1.665(8)
Si2A O4A 1.590(8)
O9A C21A 1.443(15)
O11A C17A 1.454(16)
O2A C25A 1.471(14)
O8A C9A 1.432(17)
O12A C29A 1.453(15)
O10A C46A 1.446(17)
O3A C52A 1.456(14)
O13A C33A 1.432(15)
O15A C6A 1.399(19)
O7A C13A 1.456(15)
O14A C44A 1.44(8)
O14A C45A 1.48(8)
O16A C51A 1.431(17)
C8A C6A 1.53(2)
C16A C13A 1.515(19)
C31A C29A 1.517(18)
C55A C52A 1.494(18)
C6A C5A 1.50(2)
C6A C7A 1.53(2)
C48A C46A 1.51(2)
C23A C21A 1.51(2)
C34A C33A 1.494(19)
C18A C17A 1.539(19)
C35A C33A 1.48(2)
C10A C9A 1.52(2)
C32A C29A 1.48(2)
C51A C2A 1.48(2)
C51A C3A 1.53(2)
C51A C49A 1.54(3)
C11A C9A 1.52(2)
C22A C21A 1.53(2)
C47A C46A 1.51(2)
C53A C52A 1.499(19)
C20A C17A 1.51(2)
C12A C9A 1.51(2)
C19A C17A 1.51(2)
C50A C46A 1.528(19)
C36A C33A 1.50(2)
C24A C21A 1.49(2)
C54A C52A 1.511(19)
C25A C27A 1.533(17)
C25A C26A 1.514(18)
C25A C28A 1.488(19)
C29A C30A 1.499(19)
C15A C13A 1.508(18)
C14A C13A 1.512(19)
C40A C44A 1.75(7)
C42A C44A 1.53(8)
C38A C44A 1.38(8)
C41A C45A 1.37(7)
C39A C45A 1.53(9)
C43A C45A 1.67(8)
Cl6 C3M 1.67(6)
Cl6 Cl4 0.84(2)
Cl9 C3M 1.82(5)
Cl3 C12 1.81(2)
Cl4 C12 1.48(6)
Cl1 C2G 1.761(19)
Cl2 C2G 1.70(2)
